data_1511537
loop_
_publ_author_name
'Dzhafarov, G.G.'
'Abdullaev, G.K.'
'Mamedov, Kh.S.'
'Aliev, O.A.'

_publ_section_title
;
 Synthesis and study of the crystal structure of the double metaborate of
 yttrium and cobalt Y Co (B O2)5
;
_journal_name_full 'Zhurnal Neorganicheskoi Khimii'
_journal_page_first 364
_journal_page_last 367
_journal_volume 25
_journal_year 1980
_chemical_formula_sum 'B5 Co O10 Y'
_chemical_name_systematic 'Y Co (B O2)5'
_space_group_IT_number 14
_symmetry_space_group_name_Hall '-P 2yn'
_symmetry_space_group_name_H-M 'P 1 21/n 1'
_cell_angle_alpha 90
_cell_angle_beta 93.85
_cell_angle_gamma 90
_cell_formula_units_Z 4
_cell_length_a 8.514
_cell_length_b 7.602
_cell_length_c 9.399
_cell_volume 606.963
_citation_journal_id_ASTM ZNOKAQ
_cod_data_source_file boron4-x_172.cif
_cod_data_source_block B5Co1O10Y1
_cod_original_cell_volume 606.9626
_cod_original_sg_symbol_Hall '-P 2ybc (x-z,y,z)'
_cod_original_formula_sum 'B5 Co1 O10 Y1'
_cod_database_code 1511537

loop_
_symmetry_equiv_pos_as_xyz
x,y,z
-x+1/2,y+1/2,-z+1/2
-x,-y,-z
x-1/2,-y-1/2,z-1/2

loop_
_atom_site_label
_atom_site_type_symbol
_atom_site_fract_x
_atom_site_fract_y
_atom_site_fract_z
_atom_site_occupancy
_atom_site_U_iso_or_equiv
O6 O-2 0.3215 0.3887 0.4194 1 0.0
O2 O-2 0.8145 0.5319 0.1223 1 0.0
Co1 Co+2 0.5971 0.40535 0.13044 1 0.0
O4 O-2 0.8174 0.649 0.3592 1 0.0
Y1 Y+3 0.18389 0.18277 0.23995 1 0.0
O5 O-2 0.5819 0.4721 0.3513 1 0.0
B2 B+3 0.4793 0.3223 0.3975 1 0.0
O9 O-2 0.4922 0.6506 0.072 1 0.0
B3 B+3 0.722 0.5321 0.4463 1 0.0
O8 O-2 0.8191 0.3747 0.4911 1 0.0
O10 O-2 0.2459 0.4434 0.1294 1 0.0
B5 B+3 0.9334 0.3115 0.4131 1 0.0
O1 O-2 0.0385 0.7055 0.2275 1 0.0
B1 B+3 0.9164 0.573 0.2511 1 0.0
O7 O-2 0.5464 0.2303 0.5234 1 0.0
O3 O-2 0.9887 0.4058 0.297 1 0.0
B4 B+3 0.8338 0.5998 -0.0102 1 0.0
